data_7128666
loop_
_publ_author_name
'Burt, Liam K.'
'Hill, Anthony F.'

_publ_section_title
;
 Construction of an iminoketenylidene.
;
_journal_issue 68
_journal_name_full 'Chemical communications (Cambridge, England)'
_journal_page_first 8480
_journal_page_last 8483
_journal_paper_doi 10.1039/d1cc03310g
_journal_volume 57
_journal_year 2021
_chemical_formula_moiety 'C63 H61 B N7 O2 P2 Pt W, C H Cl3, F6 P'
_chemical_formula_sum 'C64 H62 B Cl3 F6 N7 O2 P3 Pt W'
_chemical_formula_weight 1664.21
_space_group_crystal_system triclinic
_space_group_IT_number 2
_space_group_name_Hall '-P 1'
_space_group_name_H-M_alt 'P -1'
_atom_sites_solution_hydrogens mixed
_atom_sites_solution_primary dual
_audit_creation_date 2021-02-16
_audit_creation_method
;
Olex2 1.2
(compiled 2018.05.29 svn.r3508 for OlexSys, GUI svn.r5506)
;
_audit_update_record
;
2021-05-25 deposited with the CCDC.	2021-07-20 downloaded from the CCDC.
;
_cell_angle_alpha 100.170(3)
_cell_angle_beta 103.965(3)
_cell_angle_gamma 107.433(2)
_cell_formula_units_Z 2
_cell_length_a 11.8143(3)
_cell_length_b 14.7029(4)
_cell_length_c 22.6429(8)
_cell_measurement_reflns_used 16282
_cell_measurement_temperature 150.00(10)
_cell_measurement_theta_max 32.1760
_cell_measurement_theta_min 3.6900
_cell_volume 3507.6(2)
_computing_cell_refinement 'CrysAlisPro 1.171.40.82a (Rigaku OD, 2020)'
_computing_data_collection 'CrysAlisPro 1.171.40.82a (Rigaku OD, 2020)'
_computing_data_reduction 'CrysAlisPro 1.171.40.82a (Rigaku OD, 2020)'
_computing_molecular_graphics 'Olex2 (Dolomanov et al., 2009)'
_computing_publication_material 'Olex2 (Dolomanov et al., 2009)'
_computing_structure_refinement 'ShelXL (Sheldrick, 2015)'
_computing_structure_solution 'ShelXT (Sheldrick, 2015)'
_diffrn_ambient_environment N~2~
_diffrn_ambient_temperature 150.00(10)
_diffrn_detector 'CCD plate'
_diffrn_detector_area_resol_mean 5.1872
_diffrn_detector_type Atlas
_diffrn_measured_fraction_theta_full 0.998
_diffrn_measured_fraction_theta_max 0.998
_diffrn_measurement_details
;
List of Runs (angles in degrees, time in seconds):

  # Type    Start    End  Width  t~exp~   \w     \q     \k     \f   Frames
#--------------------------------------------------------------------------
  1  \w     -5.00  36.00   1.00  165.00    --   18.00  77.00 -60.00   41
  2  \w      3.00  92.00   1.00  165.00    --   18.00  37.00 -60.00   89
  3  \w    -14.00  36.00   1.00  165.00    --   18.00  77.00  30.00   50
  4  \w    -10.00  42.00   1.00  165.00    --   18.00  77.00 150.00   52
  5  \w     40.00  95.00   1.00  165.00    --   18.00 178.00 150.00   55
  6  \w      2.00  29.00   1.00  165.00    --   18.00 -37.00 150.00   27
  7  \w     -1.00  97.00   1.00  165.00    --   18.00  19.00-150.00   98
;
_diffrn_measurement_device 'four-circle diffractometer'
_diffrn_measurement_device_type 'New Xcalibur, Atlas'
_diffrn_measurement_method '\w scans'
_diffrn_orient_matrix_type 'CrysAlisPro convention (1999,Acta A55,543-557)'
_diffrn_orient_matrix_UB_11 0.0660242000
_diffrn_orient_matrix_UB_12 0.0200734000
_diffrn_orient_matrix_UB_13 0.0080915000
_diffrn_orient_matrix_UB_21 -0.0042778000
_diffrn_orient_matrix_UB_22 -0.0195720000
_diffrn_orient_matrix_UB_23 -0.0317573000
_diffrn_orient_matrix_UB_31 -0.0036683000
_diffrn_orient_matrix_UB_32 0.0443836000
_diffrn_orient_matrix_UB_33 -0.0070086000
_diffrn_radiation_monochromator graphite
_diffrn_radiation_probe x-ray
_diffrn_radiation_type MoK\a
_diffrn_radiation_wavelength 0.71073
_diffrn_reflns_av_R_equivalents 0.0364
_diffrn_reflns_av_unetI/netI 0.0616
_diffrn_reflns_Laue_measured_fraction_full 0.998
_diffrn_reflns_Laue_measured_fraction_max 0.998
_diffrn_reflns_limit_h_max 16
_diffrn_reflns_limit_h_min -16
_diffrn_reflns_limit_k_max 17
_diffrn_reflns_limit_k_min -20
_diffrn_reflns_limit_l_max 31
_diffrn_reflns_limit_l_min -31
_diffrn_reflns_number 41979
_diffrn_reflns_point_group_measured_fraction_full 0.998
_diffrn_reflns_point_group_measured_fraction_max 0.998
_diffrn_reflns_theta_full 25.242
_diffrn_reflns_theta_max 29.575
_diffrn_reflns_theta_min 3.287
_diffrn_source 'fine-focus sealed X-ray tube'
_diffrn_source_type 'Enhance (Mo) X-ray Source'
_exptl_absorpt_coefficient_mu 3.875
_exptl_absorpt_correction_T_max 0.870
_exptl_absorpt_correction_T_min 0.508
_exptl_absorpt_correction_type analytical
_exptl_absorpt_process_details
;
CrysAlisPro 1.171.40.82a (Rigaku Oxford Diffraction, 2020)
Analytical numeric absorption correction using a multifaceted crystal
model based on expressions derived by R.C. Clark & J.S. Reid.
(Clark, R. C. & Reid, J. S. (1995). Acta Cryst. A51, 887-897)
Empirical absorption correction using spherical harmonics,
implemented in SCALE3 ABSPACK scaling algorithm.
;
_exptl_crystal_colour 'clear dark purple'
_exptl_crystal_density_diffrn 1.576
_exptl_crystal_description block
_exptl_crystal_F_000 1636
_exptl_crystal_size_max 0.229
_exptl_crystal_size_mid 0.126
_exptl_crystal_size_min 0.04
_refine_diff_density_max 2.850
_refine_diff_density_min -1.443
_refine_diff_density_rms 0.164
_refine_ls_extinction_method none
_refine_ls_goodness_of_fit_ref 1.052
_refine_ls_hydrogen_treatment mixed
_refine_ls_matrix_type full
_refine_ls_number_parameters 805
_refine_ls_number_reflns 19658
_refine_ls_number_restraints 0
_refine_ls_restrained_S_all 1.052
_refine_ls_R_factor_all 0.0644
_refine_ls_R_factor_gt 0.0442
_refine_ls_shift/su_max 0.002
_refine_ls_shift/su_mean 0.000
_refine_ls_structure_factor_coef Fsqd
_refine_ls_weighting_details 'w=1/[\s^2^(Fo^2^)+(0.0330P)^2^+13.4745P] where P=(Fo^2^+2Fc^2^)/3'
_refine_ls_weighting_scheme calc
_refine_ls_wR_factor_gt 0.0944
_refine_ls_wR_factor_ref 0.1033
_reflns_Friedel_coverage 0.000
_reflns_number_gt 15114
_reflns_number_total 19658
_reflns_threshold_expression 'I > 2\s(I)'
_cod_data_source_file d1cc03310g2.cif
_cod_data_source_block lb044_faces
_cod_depositor_comments 'Adding full bibliography for 7128663--7128667.cif.'
_cod_original_cell_volume 3507.58(19)
_cod_database_code 7128666
_publcif_datablock.id {fccc05d5-6b8a-4fed-8df4-a6b4d146f18d}

_shelx_shelxl_version_number 2016/6
_chemical_oxdiff_formula C66H57BCl2F6N7O2PPtW
_chemical_oxdiff_usercomment 'CHCl3/nHex, vap diff over 2 weeks 5 degC'
_shelx_space_group_comment
;
The symmetry employed for this shelxl refinement is uniquely defined
by the following loop, which should always be used as a source of
symmetry information in preference to the above space-group names.
They are only intended as comments.
;
_shelx_estimated_absorpt_t_max 0.860
_shelx_estimated_absorpt_t_min 0.471
_reflns_odcompleteness_completeness 99.81
_reflns_odcompleteness_iscentric 1
_reflns_odcompleteness_theta 29.51
_olex2_refinement_description
;
1. Fixed Uiso
 At 1.2 times of:
  All C(H) groups
 At 1.5 times of:
  All C(H,H,H) groups
2.a Ternary CH refined with riding coordinates:
 C86(H86)
2.b Aromatic/amide H refined with riding coordinates:
 C8(H8), C13(H13), C18(H18), C23(H23), C24(H24), C25(H25), C31(H31), C32(H32),
 C33(H33), C34(H34), C35(H35), C41(H41), C42(H42), C43(H43), C44(H44), C45(H45),
  C51(H51), C52(H52), C53(H53), C54(H54), C55(H55), C61(H61), C62(H62),
 C63(H63), C64(H64), C65(H65), C71(H71), C72(H72), C73(H73), C74(H74), C75(H75),
  C81(H81), C82(H82), C83(H83), C84(H84), C85(H85)
2.c Idealised Me refined as rotating group:
 C6(H6A,H6B,H6C), C10(H10A,H10B,H10C), C11(H11A,H11B,H11C), C15(H15A,H15B,
 H15C), C16(H16A,H16B,H16C), C20(H20A,H20B,H20C), C22(H22A,H22B,H22C), C27(H27A,
 H27B,H27C)
;
_ins_header
;
TITL LB044_faces in P-1 
REM P-1 (#2 in standard setting)
CELL 0.71073  11.814328  14.702923  22.642947 100.1703 103.9652 107.4329
ZERR    2.00   0.000316   0.000445   0.000815   0.0029   0.0027   0.0025
LATT  1
SFAC C H B N O F P Cl W Pt
UNIT 132.00 114.00 2.00 14.00 4.00 12.00 2.00 4.00 2.00 2.00
TREF
HKLF 4
END
;
_olex2_submission_special_instructions 'No special instructions were received'
_oxdiff_exptl_absorpt_empirical_details
;
Empirical correction (ABSPACK) includes:
- Absorption correction using spherical harmonics
- Frame scaling
;
_oxdiff_exptl_absorpt_empirical_full_max 1.084
_oxdiff_exptl_absorpt_empirical_full_min 0.944
_publcif_funding_html
;
;

loop_
_space_group_symop_operation_xyz
'x, y, z'
'-x, -y, -z'

loop_
_atom_site_label
_atom_site_type_symbol
_atom_site_fract_x
_atom_site_fract_y
_atom_site_fract_z
_atom_site_U_iso_or_equiv
_atom_site_adp_type
_atom_site_occupancy
_atom_site_site_symmetry_order
_atom_site_calc_flag
_atom_site_refinement_flags_posn
_atom_site_refinement_flags_adp
_atom_site_refinement_flags_occupancy
_atom_site_disorder_assembly
_atom_site_disorder_group
Pt1 Pt 0.55578(2) 0.34795(2) 0.69457(2) 0.01596(5) Uani 1 1 d . . . . .
W1 W 0.41452(2) 0.46883(2) 0.68137(2) 0.01593(5) Uani 1 1 d . . . . .
P1 P 0.56880(12) 0.25439(9) 0.60446(6) 0.0187(2) Uani 1 1 d . . . . .
P2 P 0.66589(12) 0.28629(9) 0.76482(6) 0.0191(3) Uani 1 1 d . . . . .
O1 O 0.5758(4) 0.4825(3) 0.58983(18) 0.0289(9) Uani 1 1 d . . . . .
O2 O 0.2287(4) 0.2561(3) 0.6011(2) 0.0339(9) Uani 1 1 d . . . . .
N1 N 0.5644(5) 0.4946(4) 0.8728(2) 0.0347(11) Uani 1 1 d . . . . .
N2 N 0.2954(4) 0.5216(3) 0.61404(18) 0.0153(8) Uani 1 1 d . . . . .
N3 N 0.2525(4) 0.5939(3) 0.6374(2) 0.0230(9) Uani 1 1 d . . . . .
N4 N 0.5094(4) 0.6300(3) 0.7220(2) 0.0207(9) Uani 1 1 d . . . . .
N5 N 0.4416(4) 0.6904(3) 0.7305(2) 0.0223(9) Uani 1 1 d . . . . .
N6 N 0.2841(4) 0.4863(3) 0.73510(19) 0.0188(8) Uani 1 1 d . . . . .
N7 N 0.2553(4) 0.5710(3) 0.7435(2) 0.0197(8) Uani 1 1 d . . . . .
C1 C 0.5093(4) 0.4354(4) 0.7549(2) 0.0184(9) Uani 1 1 d . . . . .
C2 C 0.5384(5) 0.4678(4) 0.8182(3) 0.0246(11) Uani 1 1 d . . . . .
C3 C 0.5983(5) 0.5523(5) 0.9345(3) 0.0305(12) Uani 1 1 d . . . . .
C4 C 0.5195(5) 0.4699(4) 0.6243(2) 0.0207(10) Uani 1 1 d . . . . .
C5 C 0.3005(5) 0.3316(4) 0.6301(2) 0.0211(10) Uani 1 1 d . . . . .
C6 C 0.2651(6) 0.4171(4) 0.5067(3) 0.0296(12) Uani 1 1 d . . . . .
H6A H 0.353065 0.433011 0.513624 0.044 Uiso 1 1 calc GR . . . .
H6B H 0.225069 0.415156 0.463951 0.044 Uiso 1 1 calc GR . . . .
H6C H 0.230236 0.353702 0.513861 0.044 Uiso 1 1 calc GR . . . .
C7 C 0.2449(5) 0.4940(4) 0.5510(2) 0.0220(10) Uani 1 1 d . . . . .
C8 C 0.1704(5) 0.5486(4) 0.5338(3) 0.0281(12) Uani 1 1 d . . . . .
H8 H 0.124466 0.543847 0.493056 0.034 Uiso 1 1 calc R . . . .
C9 C 0.1779(5) 0.6111(4) 0.5890(3) 0.0257(11) Uani 1 1 d . . . . .
C10 C 0.1127(6) 0.6827(5) 0.5979(3) 0.0364(14) Uani 1 1 d . . . . .
H10A H 0.059804 0.663804 0.623242 0.055 Uiso 1 1 calc GR . . . .
H10B H 0.062977 0.682470 0.557501 0.055 Uiso 1 1 calc GR . . . .
H10C H 0.173493 0.747912 0.618790 0.055 Uiso 1 1 calc GR . . . .
C11 C 0.7340(5) 0.6515(4) 0.7412(3) 0.0353(14) Uani 1 1 d . . . . .
H11A H 0.709213 0.583981 0.743185 0.053 Uiso 1 1 calc GR . . . .
H11B H 0.806742 0.691334 0.776420 0.053 Uiso 1 1 calc GR . . . .
H11C H 0.752753 0.655256 0.702509 0.053 Uiso 1 1 calc GR . . . .
C12 C 0.6303(5) 0.6886(4) 0.7433(3) 0.0239(11) Uani 1 1 d . . . . .
C13 C 0.6405(6) 0.7859(4) 0.7665(3) 0.0302(12) Uani 1 1 d . . . . .
H13 H 0.713843 0.840945 0.784506 0.036 Uiso 1 1 calc R . . . .
C14 C 0.5203(6) 0.7844(4) 0.7576(3) 0.0289(12) Uani 1 1 d . . . . .
C15 C 0.4769(6) 0.8684(4) 0.7742(3) 0.0371(14) Uani 1 1 d . . . . .
H15A H 0.439266 0.883215 0.736304 0.056 Uiso 1 1 calc GR . . . .
H15B H 0.546896 0.925624 0.801056 0.056 Uiso 1 1 calc GR . . . .
H15C H 0.416610 0.850223 0.795930 0.056 Uiso 1 1 calc GR . . . .
C16 C 0.2286(5) 0.3293(4) 0.7678(3) 0.0292(12) Uani 1 1 d . . . . .
H16A H 0.213915 0.291542 0.725761 0.044 Uiso 1 1 calc GR . . . .
H16B H 0.165706 0.295675 0.784541 0.044 Uiso 1 1 calc GR . . . .
H16C H 0.309478 0.336688 0.794155 0.044 Uiso 1 1 calc GR . . . .
C17 C 0.2232(5) 0.4288(4) 0.7662(2) 0.0222(10) Uani 1 1 d . . . . .
C18 C 0.1585(5) 0.4772(4) 0.7949(3) 0.0258(11) Uani 1 1 d . . . . .
H18 H 0.110313 0.454248 0.819877 0.031 Uiso 1 1 calc R . . . .
C19 C 0.1789(5) 0.5657(4) 0.7794(3) 0.0270(11) Uani 1 1 d . . . . .
C20 C 0.1307(7) 0.6461(5) 0.7970(3) 0.0405(15) Uani 1 1 d . . . . .
H20A H 0.199552 0.707688 0.816729 0.061 Uiso 1 1 calc GR . . . .
H20B H 0.084807 0.630826 0.825864 0.061 Uiso 1 1 calc GR . . . .
H20C H 0.076674 0.651579 0.759681 0.061 Uiso 1 1 calc GR . . . .
C21 C 0.5727(6) 0.6409(5) 0.9437(3) 0.0380(14) Uani 1 1 d . . . . .
C22 C 0.5099(7) 0.6699(6) 0.8880(3) 0.0491(18) Uani 1 1 d . . . . .
H22A H 0.560281 0.677103 0.860361 0.074 Uiso 1 1 calc GR . . . .
H22B H 0.499882 0.731574 0.902397 0.074 Uiso 1 1 calc GR . . . .
H22C H 0.429468 0.619598 0.865574 0.074 Uiso 1 1 calc GR . . . .
C23 C 0.6030(7) 0.6946(5) 1.0048(3) 0.0456(17) Uani 1 1 d . . . . .
H23 H 0.586783 0.752940 1.012600 0.055 Uiso 1 1 calc R . . . .
C24 C 0.6576(7) 0.6640(6) 1.0554(3) 0.0472(17) Uani 1 1 d . . . . .
H24 H 0.677971 0.701887 1.096511 0.057 Uiso 1 1 calc R . . . .
C25 C 0.6816(6) 0.5772(5) 1.0445(3) 0.0404(15) Uani 1 1 d . . . . .
H25 H 0.718257 0.557485 1.078735 0.049 Uiso 1 1 calc R . . . .
C26 C 0.6525(5) 0.5192(5) 0.9842(3) 0.0324(13) Uani 1 1 d . . . . .
C27 C 0.6784(6) 0.4255(5) 0.9714(3) 0.0434(16) Uani 1 1 d . . . . .
H27A H 0.607573 0.375167 0.939258 0.065 Uiso 1 1 calc GR . . . .
H27B H 0.693651 0.404457 1.009383 0.065 Uiso 1 1 calc GR . . . .
H27C H 0.750496 0.436650 0.957256 0.065 Uiso 1 1 calc GR . . . .
C30 C 0.5132(5) 0.1232(4) 0.6036(2) 0.0231(11) Uani 1 1 d . . . . .
C31 C 0.4116(5) 0.0935(4) 0.6260(3) 0.0286(12) Uani 1 1 d . . . . .
H31 H 0.378105 0.139585 0.640293 0.034 Uiso 1 1 calc R . . . .
C32 C 0.3599(6) -0.0041(5) 0.6271(3) 0.0392(15) Uani 1 1 d . . . . .
H32 H 0.292460 -0.022992 0.642264 0.047 Uiso 1 1 calc R . . . .
C33 C 0.4082(7) -0.0729(4) 0.6057(3) 0.0401(15) Uani 1 1 d . . . . .
H33 H 0.373671 -0.138234 0.606481 0.048 Uiso 1 1 calc R . . . .
C34 C 0.5080(7) -0.0445(4) 0.5832(3) 0.0401(15) Uani 1 1 d . . . . .
H34 H 0.540935 -0.090858 0.568809 0.048 Uiso 1 1 calc R . . . .
C35 C 0.5595(6) 0.0522(4) 0.5819(3) 0.0347(14) Uani 1 1 d . . . . .
H35 H 0.626341 0.070152 0.566172 0.042 Uiso 1 1 calc R . . . .
C40 C 0.7276(5) 0.2965(4) 0.6010(3) 0.0237(11) Uani 1 1 d . . . . .
C41 C 0.8080(5) 0.3895(4) 0.6394(3) 0.0307(12) Uani 1 1 d . . . . .
H41 H 0.778328 0.427389 0.664776 0.037 Uiso 1 1 calc R . . . .
C42 C 0.9306(5) 0.4271(5) 0.6406(3) 0.0368(14) Uani 1 1 d . . . . .
H42 H 0.982158 0.490032 0.666133 0.044 Uiso 1 1 calc R . . . .
C43 C 0.9767(6) 0.3713(5) 0.6041(3) 0.0424(17) Uani 1 1 d . . . . .
H43 H 1.060703 0.394570 0.606996 0.051 Uiso 1 1 calc R . . . .
C44 C 0.8986(6) 0.2821(5) 0.5639(3) 0.0421(16) Uani 1 1 d . . . . .
H44 H 0.929221 0.245774 0.538144 0.051 Uiso 1 1 calc R . . . .
C45 C 0.7721(6) 0.2437(4) 0.5606(3) 0.0320(13) Uani 1 1 d . . . . .
H45 H 0.718825 0.183787 0.531809 0.038 Uiso 1 1 calc R . . . .
C50 C 0.4761(5) 0.2489(4) 0.5252(2) 0.0207(10) Uani 1 1 d . . . . .
C51 C 0.5301(5) 0.3013(4) 0.4872(3) 0.0262(11) Uani 1 1 d . . . . .
H51 H 0.613912 0.341962 0.502673 0.031 Uiso 1 1 calc R . . . .
C52 C 0.4596(6) 0.2933(4) 0.4266(3) 0.0312(13) Uani 1 1 d . . . . .
H52 H 0.496789 0.327631 0.401373 0.037 Uiso 1 1 calc R . . . .
C53 C 0.3353(6) 0.2350(4) 0.4037(3) 0.0329(13) Uani 1 1 d . . . . .
H53 H 0.288360 0.230697 0.363225 0.039 Uiso 1 1 calc R . . . .
C54 C 0.2797(6) 0.1827(4) 0.4405(3) 0.0299(12) Uani 1 1 d . . . . .
H54 H 0.195350 0.143423 0.424917 0.036 Uiso 1 1 calc R . . . .
C55 C 0.3501(5) 0.1888(4) 0.5007(2) 0.0243(11) Uani 1 1 d . . . . .
H55 H 0.312822 0.152331 0.525057 0.029 Uiso 1 1 calc R . . . .
C60 C 0.8016(5) 0.3821(4) 0.8267(2) 0.0213(10) Uani 1 1 d . . . . .
C61 C 0.8165(5) 0.4803(4) 0.8347(3) 0.0262(11) Uani 1 1 d . . . . .
H61 H 0.760714 0.498373 0.806964 0.031 Uiso 1 1 calc R . . . .
C62 C 0.9144(6) 0.5530(5) 0.8839(3) 0.0337(13) Uani 1 1 d . . . . .
H62 H 0.923211 0.619170 0.889211 0.040 Uiso 1 1 calc R . . . .
C63 C 0.9983(6) 0.5266(5) 0.9249(3) 0.0367(14) Uani 1 1 d . . . . .
H63 H 1.062627 0.574720 0.958466 0.044 Uiso 1 1 calc R . . . .
C64 C 0.9860(5) 0.4284(5) 0.9156(3) 0.0354(14) Uani 1 1 d . . . . .
H64 H 1.043606 0.410697 0.942540 0.043 Uiso 1 1 calc R . . . .
C65 C 0.8893(5) 0.3559(4) 0.8667(3) 0.0272(11) Uani 1 1 d . . . . .
H65 H 0.882683 0.290064 0.860439 0.033 Uiso 1 1 calc R . . . .
C70 C 0.7340(5) 0.1960(4) 0.7397(2) 0.0239(11) Uani 1 1 d . . . . .
C71 C 0.6795(6) 0.0962(4) 0.7348(3) 0.0334(13) Uani 1 1 d . . . . .
H71 H 0.605921 0.073478 0.744726 0.040 Uiso 1 1 calc R . . . .
C72 C 0.7340(7) 0.0301(5) 0.7153(3) 0.0418(16) Uani 1 1 d . . . . .
H72 H 0.698540 -0.036336 0.713582 0.050 Uiso 1 1 calc R . . . .
C73 C 0.8394(7) 0.0622(5) 0.6986(3) 0.0412(16) Uani 1 1 d . . . . .
H73 H 0.874395 0.017030 0.684515 0.049 Uiso 1 1 calc R . . . .
C74 C 0.8950(6) 0.1610(5) 0.7023(3) 0.0405(15) Uani 1 1 d . . . . .
H74 H 0.967038 0.182466 0.690839 0.049 Uiso 1 1 calc R . . . .
C75 C 0.8427(5) 0.2278(4) 0.7231(3) 0.0275(12) Uani 1 1 d . . . . .
H75 H 0.880197 0.294482 0.725986 0.033 Uiso 1 1 calc R . . . .
C80 C 0.5671(5) 0.2239(4) 0.8069(2) 0.0235(11) Uani 1 1 d . . . . .
C81 C 0.6140(6) 0.1937(4) 0.8604(3) 0.0345(13) Uani 1 1 d . . . . .
H81 H 0.699703 0.210675 0.877898 0.041 Uiso 1 1 calc R . . . .
C82 C 0.5327(7) 0.1386(5) 0.8871(3) 0.0433(16) Uani 1 1 d . . . . .
H82 H 0.564463 0.119388 0.922567 0.052 Uiso 1 1 calc R . . . .
C83 C 0.4070(7) 0.1126(5) 0.8616(3) 0.0428(16) Uani 1 1 d . . . . .
H83 H 0.353316 0.074908 0.879513 0.051 Uiso 1 1 calc R . . . .
C84 C 0.3588(6) 0.1418(4) 0.8095(3) 0.0376(14) Uani 1 1 d . . . . .
H84 H 0.272909 0.124132 0.792388 0.045 Uiso 1 1 calc R . . . .
C85 C 0.4391(5) 0.1976(4) 0.7827(3) 0.0288(12) Uani 1 1 d . . . . .
H85 H 0.406150 0.217635 0.747829 0.035 Uiso 1 1 calc R . . . .
B1 B 0.2985(6) 0.6474(4) 0.7085(3) 0.0215(11) Uani 1 1 d . . . . .
H1 H 0.272(5) 0.707(4) 0.718(2) 0.014(13) Uiso 1 1 d . . . . .
Cl1 Cl 0.6172(4) 0.1147(3) 1.0694(2) 0.1462(15) Uani 1 1 d . . . . .
Cl2 Cl 0.8310(4) 0.1978(3) 1.03206(18) 0.1454(16) Uani 1 1 d . . . . .
Cl3 Cl 0.7161(5) -0.0100(3) 1.0077(2) 0.1535(17) Uani 1 1 d . . . . .
C86 C 0.7540(12) 0.1031(8) 1.0590(5) 0.093(3) Uani 1 1 d . . . . .
H86 H 0.808753 0.105483 1.099838 0.111 Uiso 1 1 calc R . . . .
F1 F 0.0347(6) -0.1776(5) 0.8020(3) 0.107(2) Uani 1 1 d . . . . .
P3 P 0.04802(19) -0.11930(15) 0.74646(15) 0.0711(8) Uani 1 1 d . . . A 1
F2 F 0.0584(9) -0.0599(8) 0.6990(6) 0.196(5) Uani 1 1 d . . . A 1
F3 F -0.0078(5) -0.2255(4) 0.7009(3) 0.0920(18) Uani 1 1 d . . . A 1
F4 F 0.1087(6) -0.0195(4) 0.7999(5) 0.147(4) Uani 1 1 d . . . A 1
F5 F -0.0877(4) -0.1196(3) 0.7412(3) 0.0665(13) Uani 1 1 d . . . A 1
F6 F 0.1827(5) -0.1202(4) 0.7529(5) 0.172(5) Uani 1 1 d . . . A 1

loop_
_atom_site_aniso_label
_atom_site_aniso_U_11
_atom_site_aniso_U_22
_atom_site_aniso_U_33
_atom_site_aniso_U_23
_atom_site_aniso_U_13
_atom_site_aniso_U_12
Pt1 0.01577(9) 0.01746(9) 0.01730(9) 0.00685(7) 0.00631(7) 0.00750(7)
W1 0.01601(10) 0.01860(10) 0.01652(10) 0.00697(8) 0.00637(8) 0.00854(7)
P1 0.0181(6) 0.0191(6) 0.0209(6) 0.0063(5) 0.0076(5) 0.0076(5)
P2 0.0178(6) 0.0214(6) 0.0215(6) 0.0087(5) 0.0067(5) 0.0095(5)
O1 0.034(2) 0.032(2) 0.032(2) 0.0136(17) 0.0191(19) 0.0170(17)
O2 0.032(2) 0.028(2) 0.034(2) 0.0028(18) 0.0085(19) 0.0060(18)
N1 0.032(3) 0.054(3) 0.021(2) 0.008(2) 0.010(2) 0.021(2)
N2 0.0125(19) 0.022(2) 0.0157(19) 0.0064(16) 0.0046(16) 0.0115(16)
N3 0.016(2) 0.024(2) 0.033(2) 0.0084(19) 0.0088(19) 0.0107(17)
N4 0.020(2) 0.023(2) 0.022(2) 0.0081(17) 0.0078(18) 0.0082(17)
N5 0.025(2) 0.023(2) 0.025(2) 0.0103(18) 0.0110(19) 0.0119(18)
N6 0.021(2) 0.020(2) 0.019(2) 0.0069(17) 0.0075(17) 0.0100(17)
N7 0.021(2) 0.027(2) 0.021(2) 0.0113(18) 0.0131(18) 0.0152(18)
C1 0.012(2) 0.022(2) 0.020(2) 0.0073(19) 0.0021(19) 0.0053(18)
C2 0.024(3) 0.027(3) 0.030(3) 0.011(2) 0.010(2) 0.016(2)
C3 0.026(3) 0.044(3) 0.020(3) 0.005(2) 0.008(2) 0.012(3)
C4 0.028(3) 0.021(2) 0.020(2) 0.007(2) 0.011(2) 0.015(2)
C5 0.021(3) 0.023(2) 0.022(2) 0.010(2) 0.007(2) 0.010(2)
C6 0.033(3) 0.039(3) 0.020(3) 0.007(2) 0.007(2) 0.019(3)
C7 0.016(2) 0.031(3) 0.022(3) 0.012(2) 0.005(2) 0.010(2)
C8 0.022(3) 0.043(3) 0.026(3) 0.018(3) 0.009(2) 0.015(2)
C9 0.021(3) 0.035(3) 0.031(3) 0.019(2) 0.012(2) 0.015(2)
C10 0.039(4) 0.044(4) 0.042(4) 0.024(3) 0.015(3) 0.028(3)
C11 0.024(3) 0.030(3) 0.053(4) 0.020(3) 0.011(3) 0.007(2)
C12 0.023(3) 0.022(2) 0.029(3) 0.015(2) 0.009(2) 0.007(2)
C13 0.030(3) 0.021(3) 0.036(3) 0.010(2) 0.011(3) 0.003(2)
C14 0.035(3) 0.024(3) 0.032(3) 0.013(2) 0.015(3) 0.010(2)
C15 0.047(4) 0.022(3) 0.046(4) 0.007(3) 0.019(3) 0.014(3)
C16 0.028(3) 0.029(3) 0.036(3) 0.019(2) 0.014(3) 0.007(2)
C17 0.017(2) 0.028(3) 0.020(2) 0.008(2) 0.004(2) 0.007(2)
C18 0.024(3) 0.035(3) 0.026(3) 0.013(2) 0.014(2) 0.012(2)
C19 0.026(3) 0.038(3) 0.023(3) 0.010(2) 0.011(2) 0.016(2)
C20 0.049(4) 0.047(4) 0.047(4) 0.020(3) 0.032(3) 0.029(3)
C21 0.034(3) 0.056(4) 0.027(3) 0.012(3) 0.010(3) 0.019(3)
C22 0.058(5) 0.056(4) 0.041(4) 0.019(3) 0.013(4) 0.028(4)
C23 0.054(5) 0.042(4) 0.038(4) 0.003(3) 0.016(3) 0.018(3)
C24 0.045(4) 0.061(5) 0.022(3) -0.003(3) 0.004(3) 0.013(3)
C25 0.035(4) 0.059(4) 0.023(3) 0.010(3) 0.003(3) 0.017(3)
C26 0.025(3) 0.050(4) 0.024(3) 0.011(3) 0.008(2) 0.015(3)
C27 0.038(4) 0.065(4) 0.034(3) 0.012(3) 0.011(3) 0.029(3)
C30 0.027(3) 0.019(2) 0.023(3) 0.007(2) 0.006(2) 0.009(2)
C31 0.031(3) 0.024(3) 0.036(3) 0.012(2) 0.014(3) 0.011(2)
C32 0.037(4) 0.037(3) 0.044(4) 0.016(3) 0.016(3) 0.006(3)
C33 0.057(4) 0.024(3) 0.040(4) 0.014(3) 0.016(3) 0.013(3)
C34 0.063(5) 0.025(3) 0.040(4) 0.008(3) 0.020(3) 0.023(3)
C35 0.051(4) 0.034(3) 0.038(3) 0.019(3) 0.024(3) 0.028(3)
C40 0.024(3) 0.028(3) 0.025(3) 0.011(2) 0.010(2) 0.013(2)
C41 0.029(3) 0.035(3) 0.031(3) 0.013(3) 0.012(3) 0.010(2)
C42 0.021(3) 0.047(4) 0.035(3) 0.017(3) 0.006(3) 0.001(3)
C43 0.023(3) 0.066(5) 0.053(4) 0.040(4) 0.017(3) 0.017(3)
C44 0.046(4) 0.057(4) 0.056(4) 0.037(4) 0.036(4) 0.035(3)
C45 0.036(3) 0.031(3) 0.043(3) 0.017(3) 0.022(3) 0.019(3)
C50 0.019(2) 0.019(2) 0.023(3) 0.003(2) 0.006(2) 0.0071(19)
C51 0.027(3) 0.021(3) 0.034(3) 0.009(2) 0.013(2) 0.010(2)
C52 0.036(3) 0.033(3) 0.031(3) 0.016(3) 0.014(3) 0.016(3)
C53 0.041(4) 0.035(3) 0.023(3) 0.009(2) 0.003(3) 0.019(3)
C54 0.028(3) 0.030(3) 0.027(3) 0.002(2) 0.004(2) 0.009(2)
C55 0.026(3) 0.025(3) 0.023(3) 0.006(2) 0.010(2) 0.009(2)
C60 0.018(2) 0.028(3) 0.020(2) 0.010(2) 0.006(2) 0.008(2)
C61 0.020(3) 0.032(3) 0.026(3) 0.008(2) 0.006(2) 0.009(2)
C62 0.028(3) 0.037(3) 0.031(3) 0.004(3) 0.009(3) 0.008(3)
C63 0.025(3) 0.053(4) 0.024(3) 0.005(3) 0.004(2) 0.008(3)
C64 0.022(3) 0.063(4) 0.023(3) 0.015(3) 0.005(2) 0.019(3)
C65 0.022(3) 0.039(3) 0.023(3) 0.012(2) 0.008(2) 0.013(2)
C70 0.023(3) 0.033(3) 0.018(2) 0.011(2) 0.002(2) 0.016(2)
C71 0.038(3) 0.035(3) 0.036(3) 0.016(3) 0.011(3) 0.020(3)
C72 0.053(4) 0.034(3) 0.044(4) 0.016(3) 0.013(3) 0.023(3)
C73 0.050(4) 0.042(4) 0.041(4) 0.009(3) 0.011(3) 0.034(3)
C74 0.039(4) 0.057(4) 0.034(3) 0.011(3) 0.011(3) 0.030(3)
C75 0.026(3) 0.035(3) 0.028(3) 0.013(2) 0.010(2) 0.016(2)
C80 0.027(3) 0.020(2) 0.025(3) 0.006(2) 0.011(2) 0.008(2)
C81 0.034(3) 0.037(3) 0.032(3) 0.015(3) 0.006(3) 0.013(3)
C82 0.054(4) 0.046(4) 0.037(4) 0.023(3) 0.019(3) 0.016(3)
C83 0.051(4) 0.036(3) 0.054(4) 0.024(3) 0.033(4) 0.013(3)
C84 0.032(3) 0.032(3) 0.055(4) 0.018(3) 0.022(3) 0.010(3)
C85 0.028(3) 0.030(3) 0.033(3) 0.015(2) 0.013(3) 0.011(2)
B1 0.025(3) 0.024(3) 0.017(3) -0.001(2) 0.006(2) 0.015(2)
Cl1 0.165(4) 0.163(4) 0.133(3) 0.049(3) 0.047(3) 0.086(3)
Cl2 0.164(4) 0.092(2) 0.117(3) 0.025(2) 0.000(3) -0.005(2)
Cl3 0.238(5) 0.092(2) 0.155(4) 0.042(2) 0.110(4) 0.048(3)
C86 0.115(10) 0.095(8) 0.076(7) 0.020(6) 0.027(7) 0.051(7)
F1 0.094(5) 0.104(5) 0.125(5) 0.039(4) 0.008(4) 0.052(4)
P3 0.0313(10) 0.0405(11) 0.150(3) 0.0277(13) 0.0313(13) 0.0208(9)
F2 0.183(8) 0.294(11) 0.322(13) 0.262(11) 0.204(9) 0.178(8)
F3 0.082(4) 0.077(4) 0.116(5) 0.000(3) 0.055(4) 0.023(3)
F4 0.059(4) 0.051(3) 0.271(11) -0.018(5) 0.025(5) -0.006(3)
F5 0.037(2) 0.063(3) 0.110(4) 0.033(3) 0.025(3) 0.025(2)
F6 0.034(3) 0.065(4) 0.392(14) 0.008(6) 0.059(5) 0.018(3)

loop_
_atom_type_symbol
_atom_type_description
_atom_type_scat_dispersion_real
_atom_type_scat_dispersion_imag
_atom_type_scat_source
C C 0.0033 0.0016 'International Tables Vol C Tables 4.2.6.8 and 6.1.1.4'
H H 0.0000 0.0000 'International Tables Vol C Tables 4.2.6.8 and 6.1.1.4'
B B 0.0013 0.0007 'International Tables Vol C Tables 4.2.6.8 and 6.1.1.4'
Cl Cl 0.1484 0.1585 'International Tables Vol C Tables 4.2.6.8 and 6.1.1.4'
F F 0.0171 0.0103 'International Tables Vol C Tables 4.2.6.8 and 6.1.1.4'
N N 0.0061 0.0033 'International Tables Vol C Tables 4.2.6.8 and 6.1.1.4'
O O 0.0106 0.0060 'International Tables Vol C Tables 4.2.6.8 and 6.1.1.4'
P P 0.1023 0.0942 'International Tables Vol C Tables 4.2.6.8 and 6.1.1.4'
Pt Pt -1.7033 8.3905 'International Tables Vol C Tables 4.2.6.8 and 6.1.1.4'
W W -0.8490 6.8722 'International Tables Vol C Tables 4.2.6.8 and 6.1.1.4'

loop_
_exptl_crystal_face_index_h
_exptl_crystal_face_index_k
_exptl_crystal_face_index_l
_exptl_crystal_face_perp_dist
0 -19 14 0.0607
0 19 -14 0.0529
-17 5 8 0.1012
16 -10 -4 0.1072
1 -1 30 0.0073
5 -21 2 0.0668
-5 21 -10 0.0617
-1 0 -30 0.0307

loop_
_geom_angle_atom_site_label_1
_geom_angle_atom_site_label_2
_geom_angle_atom_site_label_3
_geom_angle
_geom_angle_site_symmetry_1
_geom_angle_site_symmetry_3
_geom_angle_publ_flag
P1 Pt1 W1 118.76(3) . . ?
P2 Pt1 W1 144.73(3) . . ?
P2 Pt1 P1 96.26(5) . . ?
C1 Pt1 W1 45.76(13) . . ?
C1 Pt1 P1 164.28(14) . . ?
C1 Pt1 P2 99.04(14) . . ?
N2 W1 Pt1 145.84(10) . . ?
N2 W1 N6 81.54(14) . . ?
N4 W1 Pt1 118.63(11) . . ?
N4 W1 N2 80.22(15) . . ?
N4 W1 N6 84.47(15) . . ?
N6 W1 Pt1 125.79(10) . . ?
C1 W1 Pt1 45.78(14) . . ?
C1 W1 N2 168.23(17) . . ?
C1 W1 N4 94.19(18) . . ?
C1 W1 N6 87.65(17) . . ?
C1 W1 C5 99.0(2) . . ?
C4 W1 Pt1 65.18(13) . . ?
C4 W1 N2 88.01(17) . . ?
C4 W1 N4 90.45(18) . . ?
C4 W1 N6 169.01(17) . . ?
C4 W1 C1 102.5(2) . . ?
C4 W1 C5 89.7(2) . . ?
C5 W1 Pt1 73.47(14) . . ?
C5 W1 N2 86.29(17) . . ?
C5 W1 N4 166.50(18) . . ?
C5 W1 N6 92.99(18) . . ?
C30 P1 Pt1 109.02(18) . . ?
C40 P1 Pt1 110.46(18) . . ?
C40 P1 C30 111.9(2) . . ?
C40 P1 C50 102.7(2) . . ?
C50 P1 Pt1 121.44(17) . . ?
C50 P1 C30 100.9(2) . . ?
C60 P2 Pt1 113.72(16) . . ?
C70 P2 Pt1 122.26(17) . . ?
C70 P2 C60 101.4(2) . . ?
C80 P2 Pt1 110.01(18) . . ?
C80 P2 C60 105.2(2) . . ?
C80 P2 C70 102.5(2) . . ?
C2 N1 C3 163.7(6) . . ?
N3 N2 W1 119.2(3) . . ?
C7 N2 W1 133.4(3) . . ?
C7 N2 N3 107.2(4) . . ?
N2 N3 B1 121.3(4) . . ?
C9 N3 N2 109.3(4) . . ?
C9 N3 B1 129.2(4) . . ?
N5 N4 W1 120.7(3) . . ?
C12 N4 W1 132.4(3) . . ?
C12 N4 N5 106.9(4) . . ?
N4 N5 B1 120.5(4) . . ?
C14 N5 N4 109.5(4) . . ?
C14 N5 B1 130.0(4) . . ?
N7 N6 W1 120.8(3) . . ?
C17 N6 W1 132.7(3) . . ?
C17 N6 N7 106.5(4) . . ?
N6 N7 B1 119.9(4) . . ?
C19 N7 N6 109.7(4) . . ?
C19 N7 B1 130.1(4) . . ?
W1 C1 Pt1 88.5(2) . . ?
C2 C1 Pt1 136.7(4) . . ?
C2 C1 W1 134.5(4) . . ?
N1 C2 C1 178.9(6) . . ?
N1 C3 C21 117.9(5) . . ?
N1 C3 C26 118.8(6) . . ?
C26 C3 C21 123.2(5) . . ?
O1 C4 W1 169.8(4) . . ?
O2 C5 W1 174.9(5) . . ?
H6A C6 H6B 109.5 . . ?
H6A C6 H6C 109.5 . . ?
H6B C6 H6C 109.5 . . ?
C7 C6 H6A 109.5 . . ?
C7 C6 H6B 109.5 . . ?
C7 C6 H6C 109.5 . . ?
N2 C7 C6 125.5(4) . . ?
N2 C7 C8 108.9(5) . . ?
C8 C7 C6 125.6(5) . . ?
C7 C8 H8 126.6 . . ?
C9 C8 C7 106.7(5) . . ?
C9 C8 H8 126.6 . . ?
N3 C9 C8 107.8(5) . . ?
N3 C9 C10 123.0(5) . . ?
C8 C9 C10 129.0(5) . . ?
C9 C10 H10A 109.5 . . ?
C9 C10 H10B 109.5 . . ?
C9 C10 H10C 109.5 . . ?
H10A C10 H10B 109.5 . . ?
H10A C10 H10C 109.5 . . ?
H10B C10 H10C 109.5 . . ?
H11A C11 H11B 109.5 . . ?
H11A C11 H11C 109.5 . . ?
H11B C11 H11C 109.5 . . ?
C12 C11 H11A 109.5 . . ?
C12 C11 H11B 109.5 . . ?
C12 C11 H11C 109.5 . . ?
N4 C12 C11 123.5(5) . . ?
N4 C12 C13 109.3(5) . . ?
C13 C12 C11 127.2(5) . . ?
C12 C13 H13 126.8 . . ?
C14 C13 C12 106.4(5) . . ?
C14 C13 H13 126.8 . . ?
N5 C14 C13 108.0(5) . . ?
N5 C14 C15 123.0(5) . . ?
C13 C14 C15 129.0(5) . . ?
C14 C15 H15A 109.5 . . ?
C14 C15 H15B 109.5 . . ?
C14 C15 H15C 109.5 . . ?
H15A C15 H15B 109.5 . . ?
H15A C15 H15C 109.5 . . ?
H15B C15 H15C 109.5 . . ?
H16A C16 H16B 109.5 . . ?
H16A C16 H16C 109.5 . . ?
H16B C16 H16C 109.5 . . ?
C17 C16 H16A 109.5 . . ?
C17 C16 H16B 109.5 . . ?
C17 C16 H16C 109.5 . . ?
N6 C17 C16 123.2(5) . . ?
N6 C17 C18 109.2(4) . . ?
C18 C17 C16 127.5(5) . . ?
C17 C18 H18 126.5 . . ?
C19 C18 C17 106.9(5) . . ?
C19 C18 H18 126.5 . . ?
N7 C19 C18 107.7(5) . . ?
N7 C19 C20 122.7(5) . . ?
C18 C19 C20 129.7(5) . . ?
C19 C20 H20A 109.5 . . ?
C19 C20 H20B 109.5 . . ?
C19 C20 H20C 109.5 . . ?
H20A C20 H20B 109.5 . . ?
H20A C20 H20C 109.5 . . ?
H20B C20 H20C 109.5 . . ?
C3 C21 C22 120.2(6) . . ?
C23 C21 C3 116.8(6) . . ?
C23 C21 C22 122.9(6) . . ?
C21 C22 H22A 109.5 . . ?
C21 C22 H22B 109.5 . . ?
C21 C22 H22C 109.5 . . ?
H22A C22 H22B 109.5 . . ?
H22A C22 H22C 109.5 . . ?
H22B C22 H22C 109.5 . . ?
C21 C23 H23 119.3 . . ?
C21 C23 C24 121.4(7) . . ?
C24 C23 H23 119.3 . . ?
C23 C24 H24 120.0 . . ?
C25 C24 C23 120.0(6) . . ?
C25 C24 H24 120.0 . . ?
C24 C25 H25 119.2 . . ?
C26 C25 C24 121.5(6) . . ?
C26 C25 H25 119.2 . . ?
C3 C26 C27 120.6(5) . . ?
C25 C26 C3 117.0(6) . . ?
C25 C26 C27 122.4(6) . . ?
C26 C27 H27A 109.5 . . ?
C26 C27 H27B 109.5 . . ?
C26 C27 H27C 109.5 . . ?
H27A C27 H27B 109.5 . . ?
H27A C27 H27C 109.5 . . ?
H27B C27 H27C 109.5 . . ?
C31 C30 P1 115.1(4) . . ?
C35 C30 P1 126.9(4) . . ?
C35 C30 C31 118.0(5) . . ?
C30 C31 H31 119.7 . . ?
C32 C31 C30 120.7(5) . . ?
C32 C31 H31 119.7 . . ?
C31 C32 H32 119.9 . . ?
C33 C32 C31 120.2(6) . . ?
C33 C32 H32 119.9 . . ?
C32 C33 H33 120.2 . . ?
C32 C33 C34 119.6(6) . . ?
C34 C33 H33 120.2 . . ?
C33 C34 H34 119.8 . . ?
C33 C34 C35 120.4(6) . . ?
C35 C34 H34 119.8 . . ?
C30 C35 H35 119.5 . . ?
C34 C35 C30 121.1(6) . . ?
C34 C35 H35 119.5 . . ?
C41 C40 P1 117.5(4) . . ?
C41 C40 C45 118.1(5) . . ?
C45 C40 P1 124.4(4) . . ?
C40 C41 H41 119.2 . . ?
C42 C41 C40 121.6(6) . . ?
C42 C41 H41 119.2 . . ?
C41 C42 H42 120.0 . . ?
C43 C42 C41 120.0(6) . . ?
C43 C42 H42 120.0 . . ?
C42 C43 H43 120.2 . . ?
C44 C43 C42 119.6(6) . . ?
C44 C43 H43 120.2 . . ?
C43 C44 H44 119.4 . . ?
C43 C44 C45 121.1(6) . . ?
C45 C44 H44 119.4 . . ?
C40 C45 C44 119.3(6) . . ?
C40 C45 H45 120.4 . . ?
C44 C45 H45 120.4 . . ?
C51 C50 P1 121.3(4) . . ?
C55 C50 P1 120.3(4) . . ?
C55 C50 C51 118.3(5) . . ?
C50 C51 H51 119.8 . . ?
C52 C51 C50 120.5(5) . . ?
C52 C51 H51 119.8 . . ?
C51 C52 H52 119.8 . . ?
C53 C52 C51 120.3(5) . . ?
C53 C52 H52 119.8 . . ?
C52 C53 H53 119.9 . . ?
C52 C53 C54 120.2(5) . . ?
C54 C53 H53 119.9 . . ?
C53 C54 H54 120.1 . . ?
C53 C54 C55 119.8(5) . . ?
C55 C54 H54 120.1 . . ?
C50 C55 H55 119.6 . . ?
C54 C55 C50 120.8(5) . . ?
C54 C55 H55 119.6 . . ?
C61 C60 P2 120.2(4) . . ?
C61 C60 C65 119.3(5) . . ?
C65 C60 P2 120.5(4) . . ?
C60 C61 H61 119.7 . . ?
C60 C61 C62 120.7(5) . . ?
C62 C61 H61 119.7 . . ?
C61 C62 H62 120.0 . . ?
C63 C62 C61 119.9(6) . . ?
C63 C62 H62 120.0 . . ?
C62 C63 H63 120.3 . . ?
C64 C63 C62 119.5(6) . . ?
C64 C63 H63 120.3 . . ?
C63 C64 H64 119.6 . . ?
C63 C64 C65 120.9(5) . . ?
C65 C64 H64 119.6 . . ?
C60 C65 H65 120.2 . . ?
C64 C65 C60 119.7(5) . . ?
C64 C65 H65 120.2 . . ?
C71 C70 P2 122.3(4) . . ?
C71 C70 C75 118.7(5) . . ?
C75 C70 P2 119.0(4) . . ?
C70 C71 H71 119.8 . . ?
C72 C71 C70 120.5(6) . . ?
C72 C71 H71 119.8 . . ?
C71 C72 H72 119.9 . . ?
C73 C72 C71 120.1(6) . . ?
C73 C72 H72 119.9 . . ?
C72 C73 H73 119.7 . . ?
C72 C73 C74 120.7(6) . . ?
C74 C73 H73 119.7 . . ?
C73 C74 H74 120.3 . . ?
C75 C74 C73 119.5(6) . . ?
C75 C74 H74 120.3 . . ?
C70 C75 H75 119.7 . . ?
C74 C75 C70 120.6(6) . . ?
C74 C75 H75 119.7 . . ?
C81 C80 P2 123.0(4) . . ?
C85 C80 P2 118.9(4) . . ?
C85 C80 C81 117.9(5) . . ?
C80 C81 H81 119.9 . . ?
C82 C81 C80 120.3(6) . . ?
C82 C81 H81 119.9 . . ?
C81 C82 H82 119.8 . . ?
C83 C82 C81 120.5(6) . . ?
C83 C82 H82 119.8 . . ?
C82 C83 H83 119.8 . . ?
C82 C83 C84 120.3(6) . . ?
C84 C83 H83 119.8 . . ?
C83 C84 H84 120.1 . . ?
C83 C84 C85 119.8(6) . . ?
C85 C84 H84 120.1 . . ?
C80 C85 C84 121.2(5) . . ?
C80 C85 H85 119.4 . . ?
C84 C85 H85 119.4 . . ?
N3 B1 H1 113(3) . . ?
N5 B1 N3 108.4(4) . . ?
N5 B1 H1 105(3) . . ?
N7 B1 N3 107.9(4) . . ?
N7 B1 N5 109.1(4) . . ?
N7 B1 H1 114(3) . . ?
Cl1 C86 H86 108.6 . . ?
Cl2 C86 Cl1 111.1(6) . . ?
Cl2 C86 H86 108.6 . . ?
Cl3 C86 Cl1 108.4(7) . . ?
Cl3 C86 Cl2 111.5(6) . . ?
Cl3 C86 H86 108.6 . . ?
F2 P3 F1 175.6(5) . . ?
F2 P3 F3 99.5(6) . . ?
F2 P3 F4 88.3(6) . . ?
F2 P3 F5 91.2(4) . . ?
F2 P3 F6 90.1(5) . . ?
F3 P3 F1 84.3(3) . . ?
F3 P3 F4 171.9(5) . . ?
F3 P3 F5 90.4(3) . . ?
F3 P3 F6 89.5(3) . . ?
F4 P3 F1 88.0(5) . . ?
F4 P3 F5 91.7(3) . . ?
F4 P3 F6 88.2(4) . . ?
F5 P3 F1 86.5(3) . . ?
F6 P3 F1 92.2(5) . . ?
F6 P3 F5 178.7(5) . . ?

loop_
_geom_bond_atom_site_label_1
_geom_bond_atom_site_label_2
_geom_bond_distance
_geom_bond_site_symmetry_2
_geom_bond_publ_flag
Pt1 W1 2.7851(3) . ?
Pt1 P1 2.3166(13) . ?
Pt1 P2 2.2939(12) . ?
Pt1 C1 1.997(5) . ?
W1 N2 2.223(4) . ?
W1 N4 2.204(4) . ?
W1 N6 2.225(4) . ?
W1 C1 1.996(5) . ?
W1 C4 1.994(5) . ?
W1 C5 2.005(5) . ?
P1 C30 1.836(5) . ?
P1 C40 1.817(6) . ?
P1 C50 1.836(5) . ?
P2 C60 1.840(5) . ?
P2 C70 1.824(5) . ?
P2 C80 1.821(5) . ?
O1 C4 1.147(6) . ?
O2 C5 1.137(6) . ?
N1 C2 1.163(7) . ?
N1 C3 1.393(7) . ?
N2 N3 1.386(5) . ?
N2 C7 1.340(6) . ?
N3 C9 1.344(7) . ?
N3 B1 1.543(7) . ?
N4 N5 1.381(6) . ?
N4 C12 1.341(6) . ?
N5 C14 1.344(7) . ?
N5 B1 1.532(7) . ?
N6 N7 1.380(5) . ?
N6 C17 1.350(6) . ?
N7 C19 1.348(6) . ?
N7 B1 1.522(7) . ?
C1 C2 1.349(7) . ?
C3 C21 1.415(9) . ?
C3 C26 1.394(8) . ?
C6 H6A 0.9600 . ?
C6 H6B 0.9600 . ?
C6 H6C 0.9600 . ?
C6 C7 1.489(7) . ?
C7 C8 1.393(7) . ?
C8 H8 0.9300 . ?
C8 C9 1.380(8) . ?
C9 C10 1.493(7) . ?
C10 H10A 0.9600 . ?
C10 H10B 0.9600 . ?
C10 H10C 0.9600 . ?
C11 H11A 0.9600 . ?
C11 H11B 0.9600 . ?
C11 H11C 0.9600 . ?
C11 C12 1.490(8) . ?
C12 C13 1.392(7) . ?
C13 H13 0.9300 . ?
C13 C14 1.379(8) . ?
C14 C15 1.496(8) . ?
C15 H15A 0.9600 . ?
C15 H15B 0.9600 . ?
C15 H15C 0.9600 . ?
C16 H16A 0.9600 . ?
C16 H16B 0.9600 . ?
C16 H16C 0.9600 . ?
C16 C17 1.488(7) . ?
C17 C18 1.385(7) . ?
C18 H18 0.9300 . ?
C18 C19 1.374(7) . ?
C19 C20 1.492(8) . ?
C20 H20A 0.9600 . ?
C20 H20B 0.9600 . ?
C20 H20C 0.9600 . ?
C21 C22 1.500(9) . ?
C21 C23 1.368(9) . ?
C22 H22A 0.9600 . ?
C22 H22B 0.9600 . ?
C22 H22C 0.9600 . ?
C23 H23 0.9300 . ?
C23 C24 1.390(10) . ?
C24 H24 0.9300 . ?
C24 C25 1.381(10) . ?
C25 H25 0.9300 . ?
C25 C26 1.378(8) . ?
C26 C27 1.493(9) . ?
C27 H27A 0.9600 . ?
C27 H27B 0.9600 . ?
C27 H27C 0.9600 . ?
C30 C31 1.395(7) . ?
C30 C35 1.386(7) . ?
C31 H31 0.9300 . ?
C31 C32 1.389(8) . ?
C32 H32 0.9300 . ?
C32 C33 1.374(9) . ?
C33 H33 0.9300 . ?
C33 C34 1.376(9) . ?
C34 H34 0.9300 . ?
C34 C35 1.377(8) . ?
C35 H35 0.9300 . ?
C40 C41 1.390(8) . ?
C40 C45 1.393(7) . ?
C41 H41 0.9300 . ?
C41 C42 1.377(8) . ?
C42 H42 0.9300 . ?
C42 C43 1.377(9) . ?
C43 H43 0.9300 . ?
C43 C44 1.360(10) . ?
C44 H44 0.9300 . ?
C44 C45 1.408(8) . ?
C45 H45 0.9300 . ?
C50 C51 1.395(7) . ?
C50 C55 1.394(7) . ?
C51 H51 0.9300 . ?
C51 C52 1.387(8) . ?
C52 H52 0.9300 . ?
C52 C53 1.371(8) . ?
C53 H53 0.9300 . ?
C53 C54 1.380(8) . ?
C54 H54 0.9300 . ?
C54 C55 1.388(7) . ?
C55 H55 0.9300 . ?
C60 C61 1.374(7) . ?
C60 C65 1.397(7) . ?
C61 H61 0.9300 . ?
C61 C62 1.392(8) . ?
C62 H62 0.9300 . ?
C62 C63 1.381(9) . ?
C63 H63 0.9300 . ?
C63 C64 1.380(9) . ?
C64 H64 0.9300 . ?
C64 C65 1.382(8) . ?
C65 H65 0.9300 . ?
C70 C71 1.387(8) . ?
C70 C75 1.395(7) . ?
C71 H71 0.9300 . ?
C71 C72 1.383(8) . ?
C72 H72 0.9300 . ?
C72 C73 1.363(10) . ?
C73 H73 0.9300 . ?
C73 C74 1.382(9) . ?
C74 H74 0.9300 . ?
C74 C75 1.381(8) . ?
C75 H75 0.9300 . ?
C80 C81 1.408(8) . ?
C80 C85 1.383(8) . ?
C81 H81 0.9300 . ?
C81 C82 1.389(9) . ?
C82 H82 0.9300 . ?
C82 C83 1.361(10) . ?
C83 H83 0.9300 . ?
C83 C84 1.379(9) . ?
C84 H84 0.9300 . ?
C84 C85 1.389(8) . ?
C85 H85 0.9300 . ?
B1 H1 1.02(5) . ?
Cl1 C86 1.740(12) . ?
Cl2 C86 1.718(12) . ?
Cl3 C86 1.714(11) . ?
C86 H86 0.9800 . ?
F1 P3 1.654(7) . ?
P3 F2 1.503(7) . ?
P3 F3 1.557(6) . ?
P3 F4 1.566(7) . ?
P3 F5 1.578(4) . ?
P3 F6 1.566(5) . ?

loop_
_exptl_oxdiff_crystal_face_indexfrac_h
_exptl_oxdiff_crystal_face_indexfrac_k
_exptl_oxdiff_crystal_face_indexfrac_l
_exptl_oxdiff_crystal_face_x
_exptl_oxdiff_crystal_face_y
_exptl_oxdiff_crystal_face_z
0.0268 -19.3388 14.4407 -0.2696 -0.0802 -0.9596
-0.4442 19.4851 -14.2587 0.2464 0.0734 0.9664
-16.6135 4.7873 8.0179 -0.9359 -0.2773 0.2172
16.2531 -10.1671 -3.7440 0.8387 0.2484 -0.4846
0.8060 -0.9070 29.6727 0.2751 -0.9280 -0.2512
4.5879 -20.5748 2.2561 -0.0918 0.3114 -0.9458
-4.7320 20.5103 -10.0080 0.0183 -0.0634 0.9978
-0.6553 0.2478 -29.5145 -0.2771 0.9353 0.2203

loop_
_smtbx_masks_void_nr
_smtbx_masks_void_average_x
_smtbx_masks_void_average_y
_smtbx_masks_void_average_z
_smtbx_masks_void_volume
_smtbx_masks_void_count_electrons
_smtbx_masks_void_content
1 0.000 0.000 0.000 362.6 87.3 ?
2 0.000 0.000 0.500 205.4 13.5 ?
3 0.167 0.411 0.375 7.1 0.0 ?
4 0.833 0.589 0.625 7.1 0.0 ?
